data_1558847
loop_
_publ_author_name
'Avarvari, Narcis'
'Mroweh, Nabil'
'M\'ezi\`ere, C\'ecile'
'Allain, Magali'
'Auban-Senzier, Pascale'
'Canadell, Enric'

_publ_section_title
;
 Conservation of structural arrangements and 3:1 stoichiometry in a series
 of crystalline conductors of TMTTF, TMTSF, BEDT-TTF, and chiral
 DM-EDT-TTF with the oxo-bis[pentafluorotantalate(V)] dianion
;
_journal_name_full 'Chemical Science'
_journal_paper_doi 10.1039/D0SC03665J
_journal_year 2020
_chemical_formula_moiety '3(C10 H10 S6), F10 O Ta2'
_chemical_formula_sum 'C30 H30 F10 O S18 Ta2'
_chemical_formula_weight 1535.52
_space_group_IT_number 14
_space_group_name_Hall '-P 2ybc'
_space_group_name_H-M_alt 'P 1 21/c 1'
_symmetry_cell_setting monoclinic
_symmetry_Int_Tables_number 14
_symmetry_space_group_name_Hall '-P 2ybc'
_symmetry_space_group_name_H-M 'P 1 21/c 1'
_atom_sites_solution_hydrogens geom
_atom_sites_solution_primary direct
_atom_sites_solution_secondary difmap
_audit_creation_date 2019-03-19T12:07:25-00:00
_audit_creation_method 'WinGX routine CIF_UPDATE'
_audit_update_record
;
2020-04-28 deposited with the CCDC.	2020-08-13 downloaded from the CCDC.
;
_cell_angle_alpha 90
_cell_angle_beta 93.226(5)
_cell_angle_gamma 90
_cell_formula_units_Z 4
_cell_length_a 12.5633(6)
_cell_length_b 10.7252(9)
_cell_length_c 34.292(2)
_cell_measurement_reflns_used 1830
_cell_measurement_temperature 150.00(10)
_cell_measurement_theta_max 72.597
_cell_measurement_theta_min 2.557
_cell_volume 4613.3(5)
_computing_cell_refinement 'CrysAlisPro 1.171.38.46 (Rigaku OD, 2015)'
_computing_data_collection 'CrysAlisPro 1.171.38.46 (Rigaku OD, 2015)'
_computing_data_reduction 'CrysAlisPro 1.171.38.46 (Rigaku OD, 2015)'
_computing_molecular_graphics 'DIAMOND 3.2k (Crystal Impact GbR, 2014)'
_computing_publication_material 'WinGX publication routines (Farrugia, 2012)'
_computing_structure_refinement 'SHELXL-2016/4 (Sheldrick, 2016)'
_computing_structure_solution 'SHELXS-2013/1 (Sheldrick, 2013)'
_diffrn_ambient_temperature 150.00(10)
_diffrn_detector_area_resol_mean 5.199
_diffrn_measured_fraction_theta_full 0.98
_diffrn_measured_fraction_theta_max 0.967
_diffrn_measurement_device_type 'SuperNova, Single source at offset, AtlasS2'
_diffrn_measurement_method '\w scans'
_diffrn_radiation_monochromator mirror
_diffrn_radiation_type CuK\a
_diffrn_radiation_wavelength 1.54184
_diffrn_reflns_av_R_equivalents 0.1115
_diffrn_reflns_av_unetI/netI 0.1596
_diffrn_reflns_Laue_measured_fraction_full 0.98
_diffrn_reflns_Laue_measured_fraction_max 0.967
_diffrn_reflns_limit_h_max 13
_diffrn_reflns_limit_h_min -15
_diffrn_reflns_limit_k_max 12
_diffrn_reflns_limit_k_min -12
_diffrn_reflns_limit_l_max 42
_diffrn_reflns_limit_l_min -33
_diffrn_reflns_number 18990
_diffrn_reflns_point_group_measured_fraction_full 0.98
_diffrn_reflns_point_group_measured_fraction_max 0.967
_diffrn_reflns_theta_full 72
_diffrn_reflns_theta_max 73.485
_diffrn_reflns_theta_min 3.524
_exptl_absorpt_coefficient_mu 16.861
_exptl_absorpt_correction_T_max 1
_exptl_absorpt_correction_T_min 0.4619
_exptl_absorpt_correction_type multi-scan
_exptl_absorpt_process_details
;
        CrysAlisPro 1.171.38.46 (Rigaku Oxford Diffraction, 2015)
        Empirical absorption correction using spherical harmonics,
 implemented in SCALE3 ABSPACK scaling algorithm.
;
_exptl_crystal_colour black
_exptl_crystal_density_diffrn 2.211
_exptl_crystal_description needle
_exptl_crystal_F_000 2968
_exptl_crystal_size_max 0.088
_exptl_crystal_size_mid 0.027
_exptl_crystal_size_min 0.019
_refine_diff_density_max 3.059
_refine_diff_density_min -2.556
_refine_diff_density_rms 0.283
_refine_ls_extinction_method none
_refine_ls_goodness_of_fit_ref 1.046
_refine_ls_hydrogen_treatment constr
_refine_ls_matrix_type full
_refine_ls_number_parameters 576
_refine_ls_number_reflns 8991
_refine_ls_number_restraints 30
_refine_ls_restrained_S_all 1.046
_refine_ls_R_factor_all 0.163
_refine_ls_R_factor_gt 0.0952
_refine_ls_shift/su_max 0
_refine_ls_shift/su_mean 0
_refine_ls_structure_factor_coef Fsqd
_refine_ls_weighting_details 'w=1/[\s^2^(Fo^2^)+(0.0655P)^2^+64.3787P] where P=(Fo^2^+2Fc^2^)/3'
_refine_ls_weighting_scheme calc
_refine_ls_wR_factor_gt 0.2044
_refine_ls_wR_factor_ref 0.2456
_reflns_Friedel_coverage 0
_reflns_number_gt 4855
_reflns_number_total 8991
_reflns_threshold_expression 'I > 2\s(I)'
_cod_data_source_file d0sc03665j2.cif
_cod_data_source_block nm121e10
_cod_original_sg_symbol_H-M 'P 21/c'
_cod_database_code 1558847

loop_
_symmetry_equiv_pos_as_xyz
'x, y, z'
'-x, y+1/2, -z+1/2'
'-x, -y, -z'
'x, -y-1/2, z-1/2'

loop_
_atom_site_label
_atom_site_type_symbol
_atom_site_fract_x
_atom_site_fract_y
_atom_site_fract_z
_atom_site_U_iso_or_equiv
_atom_site_adp_type
_atom_site_occupancy
_atom_site_site_symmetry_order
_atom_site_calc_flag
_atom_site_refinement_flags_posn
_atom_site_refinement_flags_adp
_atom_site_refinement_flags_occupancy
_atom_site_disorder_assembly
_atom_site_disorder_group
C1 C 0.687(2) -0.1433(19) -0.0713(7) 0.046(6) Uani 1 1 d . . . . .
H1 H 0.645994 -0.159897 -0.094081 0.055 Uiso 1 1 calc R U . . .
C2 C 0.7911(17) -0.139(2) -0.0712(6) 0.041(5) Uani 1 1 d . . . . .
H2 H 0.82608 -0.147929 -0.094258 0.049 Uiso 1 1 calc R U . . .
C3 C 0.7501(13) -0.100(2) 0.0000(6) 0.034(4) Uani 1 1 d . . . . .
C4 C 0.7537(15) -0.0686(19) 0.0383(6) 0.036(4) Uani 1 1 d . . . . .
C5 C 0.7134(15) -0.025(2) 0.1097(6) 0.039(5) Uani 1 1 d . . . . .
C6 C 0.8213(14) -0.024(2) 0.1100(5) 0.032(4) Uani 1 1 d . . . . .
C7A C 0.726(3) 0.005(4) 0.1931(10) 0.041(7) Uani 0.55(3) 1 d . . P A 1
H7A H 0.743812 -0.081668 0.199937 0.049 Uiso 0.55(3) 1 calc R U P A 1
C7B C 0.717(4) 0.079(5) 0.1829(13) 0.041(7) Uani 0.45(3) 1 d . . P A 2
H7B H 0.727081 0.167926 0.177029 0.049 Uiso 0.45(3) 1 calc R U P A 2
C8A C 0.821(3) 0.074(6) 0.1856(13) 0.047(11) Uani 0.55(3) 1 d . . P A 1
H8A H 0.804035 0.161292 0.180196 0.056 Uiso 0.55(3) 1 calc R U P A 1
C8B C 0.840(4) 0.006(7) 0.1929(16) 0.047(11) Uani 0.45(3) 1 d . . P A 2
H8B H 0.82732 -0.081562 0.199807 0.056 Uiso 0.45(3) 1 calc R U P A 2
C9 C 0.6656(17) 0.062(2) 0.2234(6) 0.042(5) Uani 1 1 d . . . . .
H9A H 0.602719 0.01419 0.227205 0.064 Uiso 0.55(3) 1 calc R U P A 1
H9B H 0.645579 0.145594 0.215637 0.064 Uiso 0.55(3) 1 calc R U P A 1
H9C H 0.708853 0.065584 0.247405 0.064 Uiso 0.55(3) 1 calc R U P A 1
H9D H 0.719518 0.072421 0.244178 0.064 Uiso 0.45(3) 1 calc R U P A 2
H9E H 0.635016 -0.019288 0.224778 0.064 Uiso 0.45(3) 1 calc R U P A 2
H9F H 0.611006 0.12405 0.226012 0.064 Uiso 0.45(3) 1 calc R U P A 2
C10 C 0.9080(18) 0.063(2) 0.2233(6) 0.049(6) Uani 1 1 d . . . . .
H10A H 0.870598 0.054656 0.246839 0.074 Uiso 0.55(3) 1 calc R U P A 1
H10B H 0.951412 0.13657 0.224847 0.074 Uiso 0.55(3) 1 calc R U P A 1
H10C H 0.952449 -0.008847 0.22026 0.074 Uiso 0.55(3) 1 calc R U P A 1
H10D H 0.902874 0.151972 0.221223 0.074 Uiso 0.45(3) 1 calc R U P A 2
H10E H 0.980444 0.03761 0.220478 0.074 Uiso 0.45(3) 1 calc R U P A 2
H10F H 0.885867 0.037014 0.248412 0.074 Uiso 0.45(3) 1 calc R U P A 2
C11 C 0.2540(17) 0.448(2) 0.0152(7) 0.045(5) Uani 1 1 d . . . . .
C12 C 0.2471(17) 0.419(2) -0.0229(8) 0.053(7) Uani 1 1 d . . . . .
C13 C 0.212(2) 0.511(3) 0.0849(9) 0.067(8) Uani 1 1 d . U . . .
H13 H 0.176728 0.533264 0.107128 0.08 Uiso 1 1 calc R U . . .
C14 C 0.318(2) 0.511(3) 0.0848(8) 0.066(8) Uani 1 1 d . . . . .
H14 H 0.360395 0.53264 0.106923 0.079 Uiso 1 1 calc R U . . .
C15 C 0.1828(15) 0.379(2) -0.0958(7) 0.044(5) Uani 1 1 d . . . . .
C16 C 0.2911(17) 0.381(3) -0.0957(8) 0.052(6) Uani 1 1 d . . . . .
C17A C 0.174(3) 0.418(4) -0.1748(11) 0.033(6) Uani 0.56(4) 1 d . U P B 5
H17A H 0.183975 0.508188 -0.173911 0.04 Uiso 0.56(4) 1 calc R U P B 5
C17B C 0.165(3) 0.345(5) -0.1746(14) 0.033(6) Uani 0.44(4) 1 d . . P B 6
H17B H 0.179879 0.25544 -0.176463 0.04 Uiso 0.44(4) 1 calc R U P B 6
C18A C 0.282(3) 0.357(5) -0.1757(13) 0.045(8) Uani 0.56(4) 1 d . U P B 5
H18A H 0.267184 0.267483 -0.176321 0.054 Uiso 0.56(4) 1 calc R U P B 5
C18B C 0.264(4) 0.416(7) -0.1754(17) 0.045(8) Uani 0.44(4) 1 d . . P B 6
H18B H 0.2493 0.506055 -0.175552 0.054 Uiso 0.44(4) 1 calc R U P B 6
C19 C 0.0958(17) 0.387(3) -0.2105(7) 0.057(7) Uani 1 1 d . . . . .
H19A H 0.023839 0.402556 -0.203862 0.085 Uiso 0.56(4) 1 calc R U P B 5
H19B H 0.103244 0.300785 -0.217494 0.085 Uiso 0.56(4) 1 calc R U P B 5
H19C H 0.112487 0.438513 -0.232234 0.085 Uiso 0.56(4) 1 calc R U P B 5
H19D H 0.139092 0.432207 -0.227874 0.085 Uiso 0.44(4) 1 calc R U P B 6
H19E H 0.039479 0.43974 -0.202419 0.085 Uiso 0.44(4) 1 calc R U P B 6
H19F H 0.065778 0.315193 -0.223785 0.085 Uiso 0.44(4) 1 calc R U P B 6
C20 C 0.336(2) 0.380(3) -0.2111(8) 0.077(10) Uani 1 1 d . . . . .
H20A H 0.343971 0.30236 -0.224735 0.115 Uiso 0.56(4) 1 calc R U P B 5
H20B H 0.404494 0.415547 -0.20487 0.115 Uiso 0.56(4) 1 calc R U P B 5
H20C H 0.29388 0.436168 -0.227429 0.115 Uiso 0.56(4) 1 calc R U P B 5
H20D H 0.383435 0.313341 -0.203248 0.115 Uiso 0.44(4) 1 calc R U P B 6
H20E H 0.376033 0.450961 -0.218564 0.115 Uiso 0.44(4) 1 calc R U P B 6
H20F H 0.290053 0.352823 -0.232934 0.115 Uiso 0.44(4) 1 calc R U P B 6
C21 C -0.2827(15) 0.308(2) 0.1109(6) 0.042(5) Uani 1 1 d . . . . .
H21 H -0.316849 0.324645 0.133675 0.051 Uiso 1 1 calc R U . . .
C22 C -0.1778(16) 0.305(2) 0.1101(6) 0.041(5) Uani 1 1 d . . . . .
H22 H -0.135493 0.317874 0.132854 0.049 Uiso 1 1 calc R U . . .
C23 C -0.2421(16) 0.260(2) 0.0415(6) 0.037(5) Uani 1 1 d . . . . .
C24 C -0.2478(14) 0.2280(18) 0.0014(6) 0.033(4) Uani 1 1 d . . . . .
C25 C -0.3147(16) 0.182(2) -0.0690(5) 0.038(4) Uani 1 1 d . . . . .
C26 C -0.2067(15) 0.184(2) -0.0699(6) 0.040(5) Uani 1 1 d . . . . .
C27A C -0.329(4) 0.206(5) -0.1497(12) 0.044(8) Uani 0.54(3) 1 d . . P C 3
H27A H -0.316379 0.295686 -0.149366 0.053 Uiso 0.54(3) 1 calc R U P C 3
C27B C -0.320(4) 0.123(6) -0.1519(14) 0.044(8) Uani 0.46(3) 1 d . . P C 4
H27B H -0.303888 0.034313 -0.153828 0.053 Uiso 0.46(3) 1 calc R U P C 4
C28A C -0.229(3) 0.141(4) -0.1509(11) 0.038(7) Uani 0.54(3) 1 d . U P C 3
H28A H -0.246793 0.052299 -0.151076 0.046 Uiso 0.54(3) 1 calc R U P C 3
C28B C -0.210(3) 0.213(5) -0.1495(13) 0.038(7) Uani 0.46(3) 1 d . . P C 4
H28B H -0.223944 0.302681 -0.150005 0.046 Uiso 0.46(3) 1 calc R U P C 4
C29 C -0.3978(16) 0.172(3) -0.1862(6) 0.052(6) Uani 1 1 d . . . . .
H29A H -0.465021 0.214265 -0.185749 0.077 Uiso 0.54(3) 1 calc R U P C 3
H29B H -0.362055 0.196836 -0.208957 0.077 Uiso 0.54(3) 1 calc R U P C 3
H29C H -0.409519 0.083502 -0.18687 0.077 Uiso 0.54(3) 1 calc R U P C 3
H29D H -0.46089 0.121329 -0.187787 0.077 Uiso 0.46(3) 1 calc R U P C 4
H29E H -0.416855 0.256949 -0.181288 0.077 Uiso 0.46(3) 1 calc R U P C 4
H29F H -0.363093 0.167037 -0.210385 0.077 Uiso 0.46(3) 1 calc R U P C 4
C30 C -0.1623(19) 0.161(3) -0.1871(6) 0.052(6) Uani 1 1 d . . . . .
H30A H -0.208747 0.183716 -0.209114 0.077 Uiso 0.54(3) 1 calc R U P C 3
H30B H -0.125785 0.084885 -0.19279 0.077 Uiso 0.54(3) 1 calc R U P C 3
H30C H -0.11112 0.225964 -0.181802 0.077 Uiso 0.54(3) 1 calc R U P C 3
H30D H -0.176852 0.073119 -0.189212 0.077 Uiso 0.46(3) 1 calc R U P C 4
H30E H -0.086616 0.174122 -0.185754 0.077 Uiso 0.46(3) 1 calc R U P C 4
H30F H -0.194009 0.203078 -0.209526 0.077 Uiso 0.46(3) 1 calc R U P C 4
O1 O 0.2746(9) 0.3177(12) 0.1678(4) 0.034(3) Uani 1 1 d . U . . .
F1 F 0.1359(9) 0.5023(13) 0.1737(4) 0.049(3) Uani 1 1 d . . . . .
F2 F -0.0183(8) 0.3309(12) 0.1870(4) 0.048(3) Uani 1 1 d . . . . .
F3 F 0.0806(8) 0.3184(14) 0.1237(4) 0.046(3) Uani 1 1 d . . . . .
F4 F 0.1728(9) 0.3291(13) 0.2303(4) 0.049(3) Uani 1 1 d . . . . .
F5 F 0.1318(9) 0.1450(14) 0.1789(4) 0.055(4) Uani 1 1 d . . . . .
F6 F 0.4284(8) 0.5027(12) 0.1734(4) 0.043(3) Uani 1 1 d . . . . .
F7 F 0.4197(10) 0.3261(14) 0.2302(4) 0.049(3) Uani 1 1 d . . . . .
F8 F 0.4655(8) 0.3190(14) 0.1213(4) 0.049(3) Uani 1 1 d . . . . .
F9 F 0.4322(10) 0.1446(13) 0.1766(5) 0.059(4) Uani 1 1 d . . . . .
F10 F 0.5837(8) 0.3300(13) 0.1860(3) 0.042(3) Uani 1 1 d . . . . .
S1 S 0.6270(4) -0.1162(5) -0.02701(15) 0.0391(11) Uani 1 1 d . . . . .
S2 S 0.8610(4) -0.1182(6) -0.02729(15) 0.0384(11) Uani 1 1 d . . . . .
S3 S 0.6430(3) -0.0534(5) 0.06535(14) 0.0349(11) Uani 1 1 d . . . . .
S4 S 0.8763(3) -0.0536(5) 0.06522(15) 0.0360(11) Uani 1 1 d . . . . .
S5 S 0.6331(4) 0.0103(6) 0.14833(15) 0.0410(12) Uani 1 1 d . . . . .
S6 S 0.9120(4) 0.0114(6) 0.14811(16) 0.0444(13) Uani 1 1 d . . . . .
S7 S 0.1407(5) 0.4682(6) 0.0420(2) 0.0545(15) Uani 1 1 d . . . . .
S8 S 0.3741(4) 0.4678(6) 0.0420(2) 0.0533(15) Uani 1 1 d . . . . .
S9 S 0.1273(4) 0.3992(6) -0.04963(18) 0.0452(13) Uani 1 1 d . . . . .
S10 S 0.3594(4) 0.3995(6) -0.04976(17) 0.0435(13) Uani 1 1 d . . . . .
S11 S 0.0902(4) 0.3738(7) -0.13408(19) 0.0523(15) Uani 1 1 d . . . . .
S12 S 0.3695(4) 0.3760(7) -0.13457(19) 0.0516(15) Uani 1 1 d . . . . .
S13 S -0.3525(3) 0.2785(5) 0.06737(14) 0.0319(10) Uani 1 1 d . . . . .
S14 S -0.1205(3) 0.2781(5) 0.06696(14) 0.0319(10) Uani 1 1 d . . . . .
S15 S -0.3685(3) 0.2121(5) -0.02446(14) 0.0326(10) Uani 1 1 d . . . . .
S16 S -0.1367(3) 0.2102(5) -0.02527(15) 0.0348(11) Uani 1 1 d . . . . .
S17 S -0.4074(4) 0.1633(6) -0.10841(15) 0.0432(12) Uani 1 1 d . . . . .
S18 S -0.1284(4) 0.1618(6) -0.10897(15) 0.0426(12) Uani 1 1 d . . . . .
TA1 Ta 0.13599(6) 0.32411(10) 0.17689(3) 0.0323(2) Uani 1 1 d . . . . .
TA2 Ta 0.43127(6) 0.32306(11) 0.17622(3) 0.0339(2) Uani 1 1 d . . . . .

loop_
_atom_site_aniso_label
_atom_site_aniso_U_11
_atom_site_aniso_U_22
_atom_site_aniso_U_33
_atom_site_aniso_U_23
_atom_site_aniso_U_13
_atom_site_aniso_U_12
C1 0.073(15) 0.020(12) 0.043(12) -0.009(9) -0.002(10) 0.007(10)
C2 0.056(13) 0.033(13) 0.034(10) -0.012(9) 0.011(9) 0.006(9)
C3 0.018(8) 0.034(12) 0.049(12) 0.004(10) -0.003(7) 0.009(8)
C4 0.043(10) 0.025(11) 0.041(11) 0.003(9) 0.009(8) -0.003(8)
C5 0.041(10) 0.035(12) 0.042(11) -0.013(10) 0.022(8) 0.000(9)
C6 0.036(9) 0.033(11) 0.026(9) 0.002(8) 0.001(7) 0.004(8)
C7A 0.069(18) 0.028(18) 0.029(15) -0.008(13) 0.016(13) 0.030(17)
C7B 0.069(18) 0.028(18) 0.029(15) -0.008(13) 0.016(13) 0.030(17)
C8A 0.027(16) 0.09(4) 0.026(17) 0.01(2) -0.008(12) 0.00(2)
C8B 0.027(16) 0.09(4) 0.026(17) 0.01(2) -0.008(12) 0.00(2)
C9 0.050(11) 0.049(15) 0.029(10) 0.006(10) 0.002(8) 0.019(10)
C10 0.051(12) 0.062(17) 0.033(11) -0.012(11) -0.013(9) -0.008(12)
C11 0.047(12) 0.018(11) 0.069(16) 0.006(10) 0.003(10) 0.014(9)
C12 0.040(11) 0.040(14) 0.081(18) 0.038(13) 0.010(11) 0.024(10)
C13 0.075(10) 0.055(11) 0.071(11) 0.007(9) 0.013(8) -0.001(8)
C14 0.11(2) 0.043(16) 0.047(14) 0.013(12) -0.009(14) 0.029(15)
C15 0.032(10) 0.031(11) 0.066(14) 0.011(11) -0.014(9) -0.020(9)
C16 0.038(11) 0.050(15) 0.069(16) 0.022(13) 0.005(10) 0.004(11)
C17A 0.039(9) 0.017(10) 0.043(9) 0.001(9) 0.005(7) -0.008(9)
C17B 0.039(9) 0.017(10) 0.043(9) 0.001(9) 0.005(7) -0.008(9)
C18A 0.046(10) 0.041(13) 0.048(10) 0.006(10) 0.003(8) 0.000(9)
C18B 0.046(10) 0.041(13) 0.048(10) 0.006(10) 0.003(8) 0.000(9)
C19 0.034(11) 0.09(2) 0.051(13) 0.002(14) -0.004(9) 0.009(12)
C20 0.049(14) 0.11(3) 0.067(18) -0.054(19) 0.003(12) -0.001(16)
C21 0.041(10) 0.044(14) 0.042(11) 0.009(11) -0.001(8) -0.016(10)
C22 0.044(11) 0.033(13) 0.047(11) -0.001(10) 0.011(9) -0.007(9)
C23 0.046(11) 0.026(11) 0.041(11) -0.025(9) 0.015(8) -0.001(9)
C24 0.037(10) 0.015(9) 0.045(11) 0.003(8) -0.004(8) -0.002(8)
C25 0.050(11) 0.039(12) 0.026(9) 0.000(9) 0.007(8) 0.010(10)
C26 0.037(10) 0.042(13) 0.042(11) -0.005(11) 0.004(8) -0.003(10)
C27A 0.054(16) 0.05(2) 0.029(12) 0.00(2) 0.008(11) -0.01(2)
C27B 0.054(16) 0.05(2) 0.029(12) 0.00(2) 0.008(11) -0.01(2)
C28A 0.040(10) 0.038(11) 0.038(9) -0.004(9) 0.004(8) -0.012(9)
C28B 0.040(10) 0.038(11) 0.038(9) -0.004(9) 0.004(8) -0.012(9)
C29 0.042(11) 0.069(17) 0.045(12) -0.006(13) 0.012(9) -0.013(12)
C30 0.075(15) 0.050(16) 0.031(10) 0.004(11) 0.024(10) 0.022(13)
O1 0.033(5) 0.010(5) 0.057(7) 0.002(5) -0.022(5) -0.011(5)
F1 0.044(6) 0.053(10) 0.050(7) 0.003(7) 0.006(5) -0.002(6)
F2 0.029(5) 0.037(7) 0.081(9) 0.022(7) 0.038(5) 0.004(5)
F3 0.033(5) 0.048(8) 0.059(7) -0.009(7) 0.015(5) -0.006(6)
F4 0.053(7) 0.035(7) 0.060(8) 0.003(7) 0.011(6) 0.002(6)
F5 0.035(6) 0.057(11) 0.072(9) -0.007(7) 0.001(6) 0.002(6)
F6 0.033(6) 0.042(8) 0.053(7) 0.000(6) 0.000(5) 0.004(5)
F7 0.056(7) 0.044(8) 0.046(7) -0.005(7) 0.002(5) 0.006(7)
F8 0.033(5) 0.055(8) 0.059(7) -0.009(7) 0.007(5) -0.001(6)
F9 0.049(7) 0.035(9) 0.094(12) 0.001(7) 0.001(7) -0.002(6)
F10 0.032(5) 0.042(7) 0.052(7) 0.009(6) 0.011(5) 0.007(5)
S1 0.038(2) 0.034(3) 0.044(3) -0.005(2) 0.000(2) -0.002(2)
S2 0.032(2) 0.041(3) 0.042(3) -0.003(2) 0.0073(19) 0.007(2)
S3 0.029(2) 0.036(3) 0.039(2) -0.002(2) 0.0032(17) -0.001(2)
S4 0.027(2) 0.039(3) 0.042(3) -0.002(2) 0.0050(18) 0.002(2)
S5 0.035(2) 0.049(3) 0.040(3) -0.010(2) 0.0063(19) -0.006(2)
S6 0.035(2) 0.051(4) 0.047(3) -0.010(3) -0.004(2) -0.001(2)
S7 0.053(3) 0.039(3) 0.073(4) 0.012(3) 0.018(3) -0.005(3)
S8 0.045(3) 0.044(4) 0.069(4) 0.015(3) -0.011(2) -0.001(3)
S9 0.026(2) 0.042(3) 0.067(4) 0.011(3) 0.003(2) -0.006(2)
S10 0.027(2) 0.043(3) 0.060(3) 0.011(3) -0.001(2) 0.001(2)
S11 0.033(2) 0.059(4) 0.063(4) 0.014(3) -0.006(2) -0.008(3)
S12 0.037(3) 0.059(4) 0.059(3) 0.014(3) 0.005(2) 0.004(3)
S13 0.026(2) 0.026(2) 0.045(3) 0.000(2) 0.0058(17) -0.0005(17)
S14 0.024(2) 0.031(3) 0.041(2) 0.002(2) 0.0038(17) -0.0007(18)
S15 0.0241(19) 0.033(3) 0.041(2) 0.002(2) 0.0019(16) -0.0041(18)
S16 0.028(2) 0.033(3) 0.043(3) 0.002(2) 0.0056(18) 0.0003(18)
S17 0.032(2) 0.055(4) 0.042(3) 0.001(3) 0.0002(18) -0.003(2)
S18 0.034(2) 0.056(4) 0.038(2) 0.003(3) 0.0094(18) 0.006(2)
TA1 0.0270(4) 0.0314(5) 0.0388(5) -0.0035(4) 0.0061(3) -0.0003(4)
TA2 0.0276(4) 0.0336(5) 0.0410(5) -0.0027(5) 0.0058(3) 0.0003(4)

loop_
_atom_type_symbol
_atom_type_description
_atom_type_scat_dispersion_real
_atom_type_scat_dispersion_imag
_atom_type_scat_source
C C 0.0181 0.0091 'International Tables Vol C Tables 4.2.6.8 and 6.1.1.4'
H H 0 0 'International Tables Vol C Tables 4.2.6.8 and 6.1.1.4'
O O 0.0492 0.0322 'International Tables Vol C Tables 4.2.6.8 and 6.1.1.4'
F F 0.0727 0.0534 'International Tables Vol C Tables 4.2.6.8 and 6.1.1.4'
S S 0.3331 0.5567 'International Tables Vol C Tables 4.2.6.8 and 6.1.1.4'
Ta Ta -5.7959 5.2718 'International Tables Vol C Tables 4.2.6.8 and 6.1.1.4'

loop_
_geom_angle_atom_site_label_1
_geom_angle_atom_site_label_2
_geom_angle_atom_site_label_3
_geom_angle
_geom_angle_site_symmetry_1
_geom_angle_site_symmetry_3
_geom_angle_publ_flag
C2 C1 S1 118.2(18) . . ?
C2 C1 H1 120.9 . . ?
S1 C1 H1 120.9 . . ?
C1 C2 S2 117.9(17) . . ?
C1 C2 H2 121.1 . . ?
S2 C2 H2 121.1 . . ?
C4 C3 S2 124.6(14) . . ?
C4 C3 S1 120.9(14) . . ?
S2 C3 S1 114.4(12) . . ?
C3 C4 S3 124.2(15) . . ?
C3 C4 S4 120.8(14) . . ?
S3 C4 S4 114.8(12) . . ?
C6 C5 S3 117.7(14) . . ?
C6 C5 S5 127.8(17) . . ?
S3 C5 S5 114.4(11) . . ?
C5 C6 S6 128.5(15) . . ?
C5 C6 S4 116.1(14) . . ?
S6 C6 S4 115.3(10) . . ?
C8A C7A C9 112(4) . . ?
C8A C7A S5 109(3) . . ?
C9 C7A S5 104(2) . . ?
C8A C7A H7A 110.4 . . ?
C9 C7A H7A 110.4 . . ?
S5 C7A H7A 110.4 . . ?
C9 C7B S5 107(3) . . ?
C9 C7B C8B 100(3) . . ?
S5 C7B C8B 116(3) . . ?
C9 C7B H7B 110.9 . . ?
S5 C7B H7B 110.9 . . ?
C8B C7B H7B 110.9 . . ?
C7A C8A C10 110(3) . . ?
C7A C8A S6 119(4) . . ?
C10 C8A S6 97(2) . . ?
C7A C8A H8A 110.3 . . ?
C10 C8A H8A 110.3 . . ?
S6 C8A H8A 110.3 . . ?
C10 C8B C7B 115(5) . . ?
C10 C8B S6 107(4) . . ?
C7B C8B S6 107(3) . . ?
C10 C8B H8B 109.1 . . ?
C7B C8B H8B 109.1 . . ?
S6 C8B H8B 109.1 . . ?
C7A C9 H9A 109.5 . . ?
C7A C9 H9B 109.5 . . ?
H9A C9 H9B 109.5 . . ?
C7A C9 H9C 109.5 . . ?
H9A C9 H9C 109.5 . . ?
H9B C9 H9C 109.5 . . ?
C7B C9 H9D 109.5 . . ?
C7B C9 H9E 109.5 . . ?
H9D C9 H9E 109.5 . . ?
C7B C9 H9F 109.5 . . ?
H9D C9 H9F 109.5 . . ?
H9E C9 H9F 109.5 . . ?
C8A C10 H10A 109.5 . . ?
C8A C10 H10B 109.5 . . ?
H10A C10 H10B 109.5 . . ?
C8A C10 H10C 109.5 . . ?
H10A C10 H10C 109.5 . . ?
H10B C10 H10C 109.5 . . ?
C8B C10 H10D 109.5 . . ?
C8B C10 H10E 109.5 . . ?
H10D C10 H10E 109.5 . . ?
C8B C10 H10F 109.5 . . ?
H10D C10 H10F 109.5 . . ?
H10E C10 H10F 109.5 . . ?
C12 C11 S8 123.4(18) . . ?
C12 C11 S7 122.0(18) . . ?
S8 C11 S7 114.6(15) . . ?
C11 C12 S9 123.4(18) . . ?
C11 C12 S10 122.2(19) . . ?
S9 C12 S10 114.4(17) . . ?
C14 C13 S7 117(2) . . ?
C14 C13 H13 121.3 . . ?
S7 C13 H13 121.3 . . ?
C13 C14 S8 117(2) . . ?
C13 C14 H14 121.4 . . ?
S8 C14 H14 121.4 . . ?
C16 C15 S11 130(2) . . ?
C16 C15 S9 116.1(18) . . ?
S11 C15 S9 113.9(12) . . ?
C15 C16 S12 128(2) . . ?
C15 C16 S10 116(2) . . ?
S12 C16 S10 115.5(12) . . ?
C18A C17A C19 115(3) . . ?
C18A C17A S11 117(3) . . ?
C19 C17A S11 100(2) . . ?
C18A C17A H17A 107.9 . . ?
C19 C17A H17A 107.9 . . ?
S11 C17A H17A 107.9 . . ?
C18B C17B C19 106(4) . . ?
C18B C17B S11 115(4) . . ?
C19 C17B S11 106(3) . . ?
C18B C17B H17B 109.9 . . ?
C19 C17B H17B 109.9 . . ?
S11 C17B H17B 109.9 . . ?
C20 C18A C17A 114(4) . . ?
C20 C18A S12 111(3) . . ?
C17A C18A S12 117(3) . . ?
C20 C18A H18A 104.2 . . ?
C17A C18A H18A 104.2 . . ?
S12 C18A H18A 104.2 . . ?
C17B C18B C20 113(5) . . ?
C17B C18B S12 115(4) . . ?
C20 C18B S12 96(3) . . ?
C17B C18B H18B 110.5 . . ?
C20 C18B H18B 110.5 . . ?
S12 C18B H18B 110.5 . . ?
C17A C19 H19A 109.5 . . ?
C17A C19 H19B 109.5 . . ?
H19A C19 H19B 109.5 . . ?
C17A C19 H19C 109.5 . . ?
H19A C19 H19C 109.5 . . ?
H19B C19 H19C 109.5 . . ?
C17B C19 H19D 109.5 . . ?
C17B C19 H19E 109.5 . . ?
H19D C19 H19E 109.5 . . ?
C17B C19 H19F 109.5 . . ?
H19D C19 H19F 109.5 . . ?
H19E C19 H19F 109.5 . . ?
C18A C20 H20A 109.5 . . ?
C18A C20 H20B 109.5 . . ?
H20A C20 H20B 109.5 . . ?
C18A C20 H20C 109.5 . . ?
H20A C20 H20C 109.5 . . ?
H20B C20 H20C 109.5 . . ?
C18B C20 H20D 109.5 . . ?
C18B C20 H20E 109.5 . . ?
H20D C20 H20E 109.5 . . ?
C18B C20 H20F 109.5 . . ?
H20D C20 H20F 109.5 . . ?
H20E C20 H20F 109.5 . . ?
C22 C21 S13 116.1(18) . . ?
C22 C21 H21 122 . . ?
S13 C21 H21 122 . . ?
C21 C22 S14 119.5(18) . . ?
C21 C22 H22 120.3 . . ?
S14 C22 H22 120.3 . . ?
C24 C23 S13 122.5(15) . . ?
C24 C23 S14 120.9(14) . . ?
S13 C23 S14 116.5(11) . . ?
C23 C24 S15 121.3(15) . . ?
C23 C24 S16 123.0(14) . . ?
S15 C24 S16 115.6(12) . . ?
C26 C25 S15 117.2(15) . . ?
C26 C25 S17 127.3(15) . . ?
S15 C25 S17 115.3(11) . . ?
C25 C26 S18 129.1(16) . . ?
C25 C26 S16 115.8(15) . . ?
S18 C26 S16 115.0(11) . . ?
C28A C27A C29 109(4) . . ?
C28A C27A S17 114(3) . . ?
C29 C27A S17 106(3) . . ?
C28A C27A H27A 109.2 . . ?
C29 C27A H27A 109.2 . . ?
S17 C27A H27A 109.2 . . ?
C29 C27B C28B 109(4) . . ?
C29 C27B S17 98(3) . . ?
C28B C27B S17 110(3) . . ?
C29 C27B H27B 113 . . ?
C28B C27B H27B 113 . . ?
S17 C27B H27B 113 . . ?
C27A C28A C30 118(3) . . ?
C27A C28A S18 118(3) . . ?
C30 C28A S18 103(2) . . ?
C27A C28A H28A 105.3 . . ?
C30 C28A H28A 105.3 . . ?
S18 C28A H28A 105.3 . . ?
C30 C28B C27B 96(3) . . ?
C30 C28B S18 108(3) . . ?
C27B C28B S18 108(4) . . ?
C30 C28B H28B 114.5 . . ?
C27B C28B H28B 114.5 . . ?
S18 C28B H28B 114.5 . . ?
C27A C29 H29A 109.5 . . ?
C27A C29 H29B 109.5 . . ?
H29A C29 H29B 109.5 . . ?
C27A C29 H29C 109.5 . . ?
H29A C29 H29C 109.5 . . ?
H29B C29 H29C 109.5 . . ?
C27B C29 H29D 109.5 . . ?
C27B C29 H29E 109.5 . . ?
H29D C29 H29E 109.5 . . ?
C27B C29 H29F 109.5 . . ?
H29D C29 H29F 109.5 . . ?
H29E C29 H29F 109.5 . . ?
C28A C30 H30A 109.5 . . ?
C28A C30 H30B 109.5 . . ?
H30A C30 H30B 109.5 . . ?
C28A C30 H30C 109.5 . . ?
H30A C30 H30C 109.5 . . ?
H30B C30 H30C 109.5 . . ?
C28B C30 H30D 109.5 . . ?
C28B C30 H30E 109.5 . . ?
H30D C30 H30E 109.5 . . ?
C28B C30 H30F 109.5 . . ?
H30D C30 H30F 109.5 . . ?
H30E C30 H30F 109.5 . . ?
TA1 O1 TA2 161.1(8) . . ?
C1 S1 C3 93.6(10) . . ?
C2 S2 C3 95.8(10) . . ?
C4 S3 C5 95.8(9) . . ?
C6 S4 C4 95.7(9) . . ?
C7B S5 C5 104.9(16) . . ?
C5 S5 C7A 104.7(13) . . ?
C6 S6 C8B 107.0(18) . . ?
C6 S6 C8A 101.4(14) . . ?
C13 S7 C11 94.8(13) . . ?
C14 S8 C11 95.7(13) . . ?
C12 S9 C15 96.5(11) . . ?
C12 S10 C16 96.7(12) . . ?
C15 S11 C17B 104.3(17) . . ?
C15 S11 C17A 100.4(14) . . ?
C16 S12 C18A 105.8(17) . . ?
C16 S12 C18B 99.1(19) . . ?
C23 S13 C21 94.8(10) . . ?
C22 S14 C23 93.1(9) . . ?
C24 S15 C25 95.5(10) . . ?
C24 S16 C26 95.8(9) . . ?
C25 S17 C27A 102.0(15) . . ?
C25 S17 C27B 103.7(17) . . ?
C26 S18 C28B 103.8(16) . . ?
C26 S18 C28A 103.0(14) . . ?
O1 TA1 F4 89.0(6) . . ?
O1 TA1 F1 91.5(5) . . ?
F4 TA1 F1 91.5(6) . . ?
O1 TA1 F3 97.9(5) . . ?
F4 TA1 F3 173.1(5) . . ?
F1 TA1 F3 88.8(6) . . ?
O1 TA1 F5 89.8(5) . . ?
F4 TA1 F5 89.9(6) . . ?
F1 TA1 F5 178.0(5) . . ?
F3 TA1 F5 89.6(6) . . ?
O1 TA1 F2 179.9(7) . . ?
F4 TA1 F2 91.1(5) . . ?
F1 TA1 F2 88.6(5) . . ?
F3 TA1 F2 82.0(5) . . ?
F5 TA1 F2 90.1(5) . . ?
F7 TA2 F9 90.6(7) . . ?
F7 TA2 F10 87.7(5) . . ?
F9 TA2 F10 91.8(6) . . ?
F7 TA2 F6 91.7(6) . . ?
F9 TA2 F6 177.5(6) . . ?
F10 TA2 F6 89.2(5) . . ?
F7 TA2 F8 171.8(5) . . ?
F9 TA2 F8 89.1(7) . . ?
F10 TA2 F8 84.1(5) . . ?
F6 TA2 F8 88.8(6) . . ?
F7 TA2 O1 90.8(6) . . ?
F9 TA2 O1 88.7(5) . . ?
F10 TA2 O1 178.4(6) . . ?
F6 TA2 O1 90.4(5) . . ?
F8 TA2 O1 97.4(5) . . ?

loop_
_geom_bond_atom_site_label_1
_geom_bond_atom_site_label_2
_geom_bond_distance
_geom_bond_site_symmetry_2
_geom_bond_publ_flag
C1 C2 1.31(3) . ?
C1 S1 1.76(2) . ?
C1 H1 0.93 . ?
C2 S2 1.72(2) . ?
C2 H2 0.93 . ?
C3 C4 1.35(3) . ?
C3 S2 1.732(18) . ?
C3 S1 1.766(18) . ?
C4 S3 1.722(19) . ?
C4 S4 1.76(2) . ?
C5 C6 1.35(3) . ?
C5 S3 1.74(2) . ?
C5 S5 1.750(18) . ?
C6 S6 1.729(19) . ?
C6 S4 1.747(19) . ?
C7A C8A 1.44(6) . ?
C7A C9 1.46(4) . ?
C7A S5 1.88(4) . ?
C7A H7A 0.98 . ?
C7B C9 1.58(5) . ?
C7B S5 1.71(5) . ?
C7B C8B 1.75(7) . ?
C7B H7B 0.98 . ?
C8A C10 1.65(4) . ?
C8A S6 1.89(5) . ?
C8A H8A 0.98 . ?
C8B C10 1.45(6) . ?
C8B S6 1.83(6) . ?
C8B H8B 0.98 . ?
C9 H9A 0.96 . ?
C9 H9B 0.96 . ?
C9 H9C 0.96 . ?
C9 H9D 0.96 . ?
C9 H9E 0.96 . ?
C9 H9F 0.96 . ?
C10 H10A 0.96 . ?
C10 H10B 0.96 . ?
C10 H10C 0.96 . ?
C10 H10D 0.96 . ?
C10 H10E 0.96 . ?
C10 H10F 0.96 . ?
C11 C12 1.34(4) . ?
C11 S8 1.73(2) . ?
C11 S7 1.75(2) . ?
C12 S9 1.73(3) . ?
C12 S10 1.74(2) . ?
C13 C14 1.34(4) . ?
C13 S7 1.74(3) . ?
C13 H13 0.93 . ?
C14 S8 1.73(3) . ?
C14 H14 0.93 . ?
C15 C16 1.36(3) . ?
C15 S11 1.71(2) . ?
C15 S9 1.78(3) . ?
C16 S12 1.70(3) . ?
C16 S10 1.76(3) . ?
C17A C18A 1.51(6) . ?
C17A C19 1.56(4) . ?
C17A S11 1.85(4) . ?
C17A H17A 0.98 . ?
C17B C18B 1.47(7) . ?
C17B C19 1.53(5) . ?
C17B S11 1.75(5) . ?
C17B H17B 0.98 . ?
C18A C20 1.44(5) . ?
C18A S12 1.75(5) . ?
C18A H18A 0.98 . ?
C18B C20 1.61(6) . ?
C18B S12 1.92(6) . ?
C18B H18B 0.98 . ?
C19 H19A 0.96 . ?
C19 H19B 0.96 . ?
C19 H19C 0.96 . ?
C19 H19D 0.96 . ?
C19 H19E 0.96 . ?
C19 H19F 0.96 . ?
C20 H20A 0.96 . ?
C20 H20B 0.96 . ?
C20 H20C 0.96 . ?
C20 H20D 0.96 . ?
C20 H20E 0.96 . ?
C20 H20F 0.96 . ?
C21 C22 1.32(3) . ?
C21 S13 1.72(2) . ?
C21 H21 0.93 . ?
C22 S14 1.71(2) . ?
C22 H22 0.93 . ?
C23 C24 1.41(3) . ?
C23 S13 1.700(18) . ?
C23 S14 1.73(2) . ?
C24 S15 1.721(19) . ?
C24 S16 1.72(2) . ?
C25 C26 1.36(3) . ?
C25 S15 1.734(18) . ?
C25 S17 1.75(2) . ?
C26 S18 1.72(2) . ?
C26 S16 1.75(2) . ?
C27A C28A 1.44(6) . ?
C27A C29 1.52(5) . ?
C27A S17 1.83(4) . ?
C27A H27A 0.98 . ?
C27B C29 1.58(6) . ?
C27B C28B 1.68(7) . ?
C27B S17 1.95(5) . ?
C27B H27B 0.98 . ?
C28A C30 1.55(4) . ?
C28A S18 1.87(4) . ?
C28A H28A 0.98 . ?
C28B C30 1.56(5) . ?
C28B S18 1.77(5) . ?
C28B H28B 0.98 . ?
C29 H29A 0.96 . ?
C29 H29B 0.96 . ?
C29 H29C 0.96 . ?
C29 H29D 0.96 . ?
C29 H29E 0.96 . ?
C29 H29F 0.96 . ?
C30 H30A 0.96 . ?
C30 H30B 0.96 . ?
C30 H30C 0.96 . ?
C30 H30D 0.96 . ?
C30 H30E 0.96 . ?
C30 H30F 0.96 . ?
O1 TA1 1.788(13) . ?
O1 TA2 1.974(11) . ?
F1 TA1 1.915(14) . ?
F2 TA1 1.989(9) . ?
F3 TA1 1.918(13) . ?
F4 TA1 1.863(14) . ?
F5 TA1 1.923(15) . ?
F6 TA2 1.930(13) . ?
F7 TA2 1.865(12) . ?
F8 TA2 1.955(13) . ?
F9 TA2 1.915(14) . ?
F10 TA2 1.927(10) . ?
